data_1515504
loop_
_publ_author_name
'Serpell, Christopher J.'
'Cookson, James'
'Thompson, Amber L.'
'Beer, Paul D.'

_publ_section_title
;
 A dual-functional tetrakis-imidazolium macrocycle for supramolecular
 assembly
;
_journal_issue 3
_journal_name_full 'Chemical Science'
_journal_page_first 494
_journal_paper_doi 10.1039/c0sc00511h
_journal_volume 2
_journal_year 2011
_chemical_formula_moiety 'C40 H36 N8, C4 H6 N2, 4(F6 P)'
_chemical_formula_sum 'C44 H42 F24 N10 P4'
_chemical_formula_weight 1290.73
_space_group_IT_number 2
_symmetry_cell_setting triclinic
_symmetry_space_group_name_Hall '-P 1'
_symmetry_space_group_name_H-M 'P -1'
_atom_sites_solution_hydrogens geom
_atom_sites_solution_primary direct
_audit_creation_date 10-05-05
_audit_creation_method CRYSTALS_ver_14.07
_cell_angle_alpha 68.0681(10)
_cell_angle_beta 89.3833(9)
_cell_angle_gamma 85.0539(8)
_cell_formula_units_Z 1
_cell_length_a 9.8471(2)
_cell_length_b 11.4921(2)
_cell_length_c 12.2245(2)
_cell_measurement_reflns_used 5378
_cell_measurement_temperature 150
_cell_measurement_theta_max 27
_cell_measurement_theta_min 5
_cell_volume 1278.13(4)
_computing_cell_refinement 'DENZO/SCALEPACK (Otwinowski & Minor, 1997)'
_computing_data_collection 'COLLECT (Nonius, 2001).'
_computing_data_reduction 'DENZO/SCALEPACK (Otwinowski & Minor, 1997)'
_computing_molecular_graphics 'CAMERON (Watkin et al., 1996)'
_computing_publication_material 'CRYSTALS (Betteridge et al., 2003)'
_computing_structure_refinement 'CRYSTALS (Betteridge et al., 2003)'
_computing_structure_solution 'SIR92 (Altomare et al., 1994)'
_diffrn_ambient_temperature 150
_diffrn_measured_fraction_theta_full 0.990
_diffrn_measured_fraction_theta_max 0.987
_diffrn_measurement_device Area
_diffrn_measurement_device_type 'Nonius KappaCCD'
_diffrn_measurement_method \w
_diffrn_radiation_monochromator graphite
_diffrn_radiation_type 'Mo K\a'
_diffrn_radiation_wavelength 0.71073
_diffrn_reflns_av_R_equivalents 0.020
_diffrn_reflns_limit_h_max 12
_diffrn_reflns_limit_h_min -12
_diffrn_reflns_limit_k_max 13
_diffrn_reflns_limit_k_min -14
_diffrn_reflns_limit_l_max 15
_diffrn_reflns_limit_l_min -15
_diffrn_reflns_number 21390
_diffrn_reflns_theta_full 26.429
_diffrn_reflns_theta_max 27.531
_diffrn_reflns_theta_min 5.212
_diffrn_standards_number 0
_exptl_absorpt_coefficient_mu 0.282
_exptl_absorpt_correction_T_max 0.95
_exptl_absorpt_correction_T_min 0.88
_exptl_absorpt_correction_type multi-scan
_exptl_absorpt_process_details 'DENZO/SCALEPACK (Otwinowski & Minor, 1997)'
_exptl_crystal_colour clear_pale_colourless
_exptl_crystal_density_diffrn 1.677
_exptl_crystal_density_method 'not measured'
_exptl_crystal_description block
_exptl_crystal_F_000 652
_exptl_crystal_size_max 0.260
_exptl_crystal_size_mid 0.200
_exptl_crystal_size_min 0.180
_refine_diff_density_max 0.58
_refine_diff_density_min -0.66
_refine_ls_extinction_method None
_refine_ls_goodness_of_fit_ref 1.1314
_refine_ls_hydrogen_treatment none
_refine_ls_matrix_type full
_refine_ls_number_parameters 381
_refine_ls_number_reflns 4769
_refine_ls_number_restraints 10
_refine_ls_R_factor_all 0.0717
_refine_ls_R_factor_gt 0.0592
_refine_ls_shift/su_max 0.0003840
_refine_ls_shift/su_mean 0.0000192
_refine_ls_structure_factor_coef F
_refine_ls_weighting_details
;
Method, part 1, Chebychev polynomial, (Watkin, 1994, Prince, 1982)
[weight] = 1.0/[A~0~*T~0~(x)+A~1~*T~1~(x) ... +A~n-1~]*T~n-1~(x)]
where A~i~ are the Chebychev coefficients listed below and x= Fcalc/Fmax
Method = Robust Weighting (Prince, 1982)
W = [weight] * [1-(deltaF/6*sigmaF)^2^]^2^
A~i~ are:
0.998 0.536 0.500
;
_refine_ls_weighting_scheme calc
_refine_ls_wR_factor_all 0.0796
_refine_ls_wR_factor_gt 0.0679
_refine_ls_wR_factor_ref 0.0679
_reflns_limit_h_max 12
_reflns_limit_h_min -12
_reflns_limit_k_max 14
_reflns_limit_k_min -13
_reflns_limit_l_max 15
_reflns_limit_l_min 0
_reflns_number_gt 4769
_reflns_number_total 5808
_reflns_threshold_expression I>2.0\s(I)
_oxford_diffrn_Wilson_B_factor 3.24
_oxford_diffrn_Wilson_scale 0.82
_oxford_refine_ls_r_factor_ref 0.0592
_oxford_refine_ls_scale 0.896(2)
_oxford_reflns_number_all 5808
_oxford_reflns_threshold_expression_ref I>2.0\s(I)
_oxford_structure_analysis_title 5756
_cod_data_source_file c0sc00511h.txt
_cod_data_source_block 1.MeCN
_cod_depositor_comments
;
The following automatic conversions were performed:

'_symmetry_cell_setting' value 'Triclinic' changed to 'triclinic'
according to
/usr/data/users/saulius/automatic-downloads/retrospective/RSC/lib/dictionaries/cif_core.dic
dictionary named 'cif_core.dic' version 2.4.2 from 2011-04-26.

Automatic conversion script
Id: cif_fix_values 2281 2013-09-26 08:29:07Z andrius 
;
_cod_original_sg_symbol_H-M 'P -1 '
_cod_database_code 1515504

loop_
_symmetry_equiv_pos_as_xyz
x,y,z
-x,-y,-z

loop_
_atom_site_label
_atom_site_type_symbol
_atom_site_fract_x
_atom_site_fract_y
_atom_site_fract_z
_atom_site_U_iso_or_equiv
_atom_site_occupancy
_atom_site_adp_type
_atom_site_refinement_flags_posn
_atom_site_refinement_flags_adp
_atom_site_disorder_group
P1 P 0.89089(6) 0.83135(5) 0.17852(5) 0.0332 1.0000 Uani . . .
F2 F 0.76664(15) 0.74459(14) 0.22467(14) 0.0436 1.0000 Uani . . .
F3 F 0.79910(17) 0.91928(15) 0.06486(14) 0.0492 1.0000 Uani . . .
F4 F 0.94400(19) 0.74533(17) 0.10837(18) 0.0595 1.0000 Uani . . .
F5 F 0.8309(2) 0.91969(17) 0.24489(16) 0.0603 1.0000 Uani . . .
F6 F 0.97824(18) 0.74380(16) 0.29252(18) 0.0605 1.0000 Uani . . .
F7 F 1.01349(18) 0.91641(16) 0.13212(18) 0.0577 1.0000 Uani . . .
P8 P 0.45306(8) 0.35022(6) 0.30835(6) 0.0418 1.0000 Uani . . .
F9 F 0.4955(2) 0.3887(2) 0.17458(16) 0.0629 1.0000 Uani . . .
F10 F 0.4967(3) 0.48258(18) 0.30612(18) 0.0721 1.0000 Uani . . .
F11 F 0.4115(3) 0.2194(2) 0.31081(19) 0.0776 1.0000 Uani . . .
F12 F 0.4092(4) 0.3172(2) 0.44027(17) 0.1097 1.0000 Uani . . .
F13 F 0.3063(2) 0.4159(3) 0.2660(2) 0.0951 1.0000 Uani . . .
F14 F 0.6027(3) 0.2912(3) 0.3496(3) 0.1095 1.0000 Uani . . .
N15 N 0.54095(19) -0.11801(17) 0.90173(16) 0.0295 1.0000 Uani . . .
C16 C 0.6096(2) -0.2267(2) 0.9801(2) 0.0344 1.0000 Uani . . .
C17 C 0.5143(3) -0.3004(2) 1.0428(2) 0.0368 1.0000 Uani . . .
N18 N 0.38858(19) -0.23677(18) 1.00306(16) 0.0313 1.0000 Uani . . .
C19 C 0.4073(2) -0.1277(2) 0.9177(2) 0.0340 1.0000 Uani . . .
C20 C 0.2536(2) -0.2812(2) 1.0440(2) 0.0355 1.0000 Uani . . .
C21 C 0.1852(2) -0.3205(2) 0.9551(2) 0.0317 1.0000 Uani . . .
C22 C 0.0952(3) -0.2360(2) 0.8701(2) 0.0394 1.0000 Uani . . .
C23 C 0.0394(3) -0.2705(2) 0.7845(2) 0.0401 1.0000 Uani . . .
C24 C 0.0724(2) -0.3894(2) 0.7822(2) 0.0331 1.0000 Uani . . .
C25 C 0.1597(3) -0.4746(2) 0.8690(2) 0.0408 1.0000 Uani . . .
C26 C 0.2160(3) -0.4404(2) 0.9554(2) 0.0394 1.0000 Uani . . .
C27 C 0.0170(3) -0.4249(3) 0.6856(2) 0.0392 1.0000 Uani . . .
N28 N 0.1112(2) -0.39747(19) 0.58560(17) 0.0336 1.0000 Uani . . .
C29 C 0.1436(2) -0.2832(2) 0.5183(2) 0.0353 1.0000 Uani . . .
N30 N 0.23195(19) -0.29260(18) 0.43796(16) 0.0297 1.0000 Uani . . .
C31 C 0.2884(2) -0.1889(2) 0.34932(19) 0.0297 1.0000 Uani . . .
C32 C 0.2172(2) -0.0709(2) 0.3110(2) 0.0360 1.0000 Uani . . .
C33 C 0.2745(2) 0.0302(2) 0.2289(2) 0.0354 1.0000 Uani . . .
C34 C 0.3993(2) 0.0125(2) 0.18262(18) 0.0284 1.0000 Uani . . .
C35 C 0.4681(2) -0.1065(2) 0.2168(2) 0.0342 1.0000 Uani . . .
C36 C 0.4134(2) -0.2078(2) 0.3027(2) 0.0348 1.0000 Uani . . .
C37 C 0.2563(3) -0.4187(2) 0.4555(2) 0.0388 1.0000 Uani . . .
C38 C 0.1810(3) -0.4834(2) 0.5474(2) 0.0399 1.0000 Uani . . .
N390 N 0.9188(8) 0.9430(9) 0.4960(7) 0.0877 0.5000 Uani D U 1
C400 C 0.8087(7) 0.9623(8) 0.4669(10) 0.0584 0.5000 Uani D U 1
C410 C 0.6682(2) 0.9902(2) 0.4297(2) 0.0705 0.5000 Uani D U 1
N391 N 0.8740(9) 0.8528(14) 0.5252(8) 0.1366 0.5000 Uani D U 2
C401 C 0.7833(9) 0.9138(10) 0.4821(12) 0.0697 0.5000 Uani D U 2
C411 C 0.6682(2) 0.9902(2) 0.4297(2) 0.0664 0.5000 Uani D U 2
H161 H 0.7042 -0.2433 0.9867 0.0394 1.0000 Uiso R . .
H171 H 0.5277 -0.3794 1.1027 0.0429 1.0000 Uiso R . .
H191 H 0.3379 -0.0677 0.8752 0.0391 1.0000 Uiso R . .
H201 H 0.2678 -0.3523 1.1190 0.0441 1.0000 Uiso R . .
H202 H 0.1993 -0.2132 1.0559 0.0440 1.0000 Uiso R . .
H221 H 0.0730 -0.1558 0.8720 0.0484 1.0000 Uiso R . .
H231 H -0.0210 -0.2138 0.7280 0.0475 1.0000 Uiso R . .
H251 H 0.1797 -0.5552 0.8692 0.0502 1.0000 Uiso R . .
H261 H 0.2748 -0.4994 1.0141 0.0460 1.0000 Uiso R . .
H271 H 0.0057 -0.5150 0.7153 0.0495 1.0000 Uiso R . .
H272 H -0.0695 -0.3782 0.6559 0.0487 1.0000 Uiso R . .
H291 H 0.1108 -0.2080 0.5264 0.0441 1.0000 Uiso R . .
H321 H 0.1320 -0.0596 0.3409 0.0438 1.0000 Uiso R . .
H331 H 0.2292 0.1101 0.2045 0.0422 1.0000 Uiso R . .
H351 H 0.5514 -0.1175 0.1832 0.0398 1.0000 Uiso R . .
H361 H 0.4600 -0.2889 0.3291 0.0401 1.0000 Uiso R . .
H371 H 0.3143 -0.4514 0.4126 0.0461 1.0000 Uiso R . .
H381 H 0.1739 -0.5704 0.5803 0.0466 1.0000 Uiso R . .
H4101 H 0.6410 0.9374 0.3926 0.0804 0.5000 Uiso . . 1
H4102 H 0.6595 1.0793 0.3743 0.0814 0.5000 Uiso . . 1
H4103 H 0.6071 0.9825 0.4970 0.0805 0.5000 Uiso . . 1
H4111 H 0.6446 1.0462 0.4759 0.0749 0.5000 Uiso . . 2
H4112 H 0.6898 1.0437 0.3496 0.0751 0.5000 Uiso . . 2
H4113 H 0.5938 0.9442 0.4317 0.0743 0.5000 Uiso . . 2

loop_
_atom_site_aniso_label
_atom_site_aniso_U_11
_atom_site_aniso_U_22
_atom_site_aniso_U_33
_atom_site_aniso_U_23
_atom_site_aniso_U_13
_atom_site_aniso_U_12
P1 0.0315(3) 0.0302(3) 0.0404(3) -0.0158(2) 0.0005(2) -0.0034(2)
F2 0.0331(7) 0.0454(8) 0.0452(8) -0.0079(6) 0.0040(6) -0.0077(6)
F3 0.0539(9) 0.0468(9) 0.0408(8) -0.0080(7) -0.0052(7) -0.0095(7)
F4 0.0584(10) 0.0534(10) 0.0835(13) -0.0439(10) 0.0268(9) -0.0122(8)
F5 0.0852(13) 0.0500(10) 0.0527(10) -0.0305(8) 0.0009(9) 0.0088(9)
F6 0.0519(10) 0.0431(9) 0.0731(12) -0.0056(8) -0.0283(9) -0.0037(7)
F7 0.0469(9) 0.0478(9) 0.0768(12) -0.0178(9) 0.0018(8) -0.0214(7)
P8 0.0554(4) 0.0359(3) 0.0342(3) -0.0138(3) -0.0025(3) -0.0002(3)
F9 0.0669(11) 0.0836(13) 0.0525(10) -0.0390(10) 0.0198(9) -0.0226(10)
F10 0.1180(18) 0.0472(10) 0.0590(11) -0.0260(9) 0.0205(11) -0.0229(11)
F11 0.1148(18) 0.0630(12) 0.0705(13) -0.0366(11) 0.0069(12) -0.0363(12)
F12 0.235(4) 0.0609(13) 0.0381(10) -0.0172(9) 0.0366(15) -0.0479(17)
F13 0.0463(11) 0.118(2) 0.1013(19) -0.0242(16) 0.0087(12) 0.0162(12)
F14 0.1005(19) 0.0803(16) 0.144(3) -0.0432(17) -0.0732(19) 0.0269(14)
N15 0.0304(9) 0.0277(9) 0.0307(9) -0.0115(7) 0.0001(7) -0.0009(7)
C16 0.0341(11) 0.0299(11) 0.0358(11) -0.0092(9) -0.0057(9) 0.0015(9)
C17 0.0420(13) 0.0319(11) 0.0332(11) -0.0083(9) -0.0040(9) -0.0030(9)
N18 0.0335(9) 0.0319(9) 0.0302(9) -0.0131(7) 0.0046(7) -0.0053(7)
C19 0.0302(11) 0.0325(11) 0.0365(11) -0.0099(9) 0.0039(9) -0.0018(8)
C20 0.0361(12) 0.0400(12) 0.0345(11) -0.0169(10) 0.0102(9) -0.0115(10)
C21 0.0334(11) 0.0320(11) 0.0315(10) -0.0129(9) 0.0099(8) -0.0086(8)
C22 0.0455(13) 0.0339(12) 0.0416(13) -0.0184(10) 0.0051(10) 0.0007(10)
C23 0.0416(13) 0.0400(13) 0.0361(12) -0.0129(10) 0.0007(10) 0.0036(10)
C24 0.0315(11) 0.0376(11) 0.0325(11) -0.0140(9) 0.0080(8) -0.0112(9)
C25 0.0516(14) 0.0298(11) 0.0434(13) -0.0158(10) 0.0000(11) -0.0068(10)
C26 0.0453(13) 0.0307(11) 0.0404(12) -0.0115(10) -0.0025(10) -0.0025(10)
C27 0.0374(12) 0.0482(14) 0.0377(12) -0.0196(11) 0.0097(10) -0.0182(10)
N28 0.0329(9) 0.0405(10) 0.0303(9) -0.0147(8) 0.0044(7) -0.0126(8)
C29 0.0351(11) 0.0388(12) 0.0365(11) -0.0178(10) 0.0072(9) -0.0110(9)
N30 0.0303(9) 0.0329(9) 0.0274(8) -0.0126(7) 0.0017(7) -0.0042(7)
C31 0.0308(10) 0.0321(11) 0.0274(10) -0.0120(8) 0.0007(8) -0.0047(8)
C32 0.0311(11) 0.0380(12) 0.0398(12) -0.0161(10) 0.0076(9) -0.0020(9)
C33 0.0313(11) 0.0316(11) 0.0418(12) -0.0129(9) 0.0047(9) 0.0016(9)
C34 0.0267(10) 0.0307(10) 0.0282(10) -0.0113(8) -0.0003(8) -0.0025(8)
C35 0.0286(10) 0.0329(11) 0.0399(12) -0.0124(9) 0.0078(9) -0.0024(8)
C36 0.0317(11) 0.0294(11) 0.0402(12) -0.0102(9) 0.0032(9) 0.0005(8)
C37 0.0468(13) 0.0320(11) 0.0354(11) -0.0105(9) 0.0071(10) -0.0017(10)
C38 0.0477(14) 0.0337(12) 0.0352(12) -0.0093(10) 0.0032(10) -0.0042(10)
N390 0.088(3) 0.122(7) 0.056(4) -0.047(5) -0.016(4) 0.044(5)
C400 0.082(3) 0.054(5) 0.037(4) -0.022(4) -0.004(4) 0.027(4)
C410 0.0653(6) 0.0653(6) 0.0653(6) -0.0091(6) 0.0124(6) 0.0063(6)
N391 0.082(6) 0.215(14) 0.054(4) 0.003(6) 0.004(4) 0.055(6)
C401 0.064(4) 0.089(8) 0.043(4) -0.012(6) -0.003(3) 0.004(4)
C411 0.0611(6) 0.0611(6) 0.0611(6) -0.0076(6) 0.0123(6) 0.0067(6)

loop_
_atom_type_symbol
_atom_type_scat_dispersion_real
_atom_type_scat_dispersion_imag
_atom_type_scat_Cromer_Mann_a1
_atom_type_scat_Cromer_Mann_b1
_atom_type_scat_Cromer_Mann_a2
_atom_type_scat_Cromer_Mann_b2
_atom_type_scat_Cromer_Mann_a3
_atom_type_scat_Cromer_Mann_b3
_atom_type_scat_Cromer_Mann_a4
_atom_type_scat_Cromer_Mann_b4
_atom_type_scat_Cromer_Mann_c
_atom_type_scat_source
C 0.0033 0.0016 2.3100 20.8439 1.0200 10.2075 1.5886 0.5687 0.8650 51.6512 0.2156 'International Tables Vol C 4.2.6.8 and 6.1.1.4'
H 0.0000 0.0000 0.4930 10.5109 0.3229 26.1257 0.1402 3.1424 0.0408 57.7998 0.0030 'International Tables Vol C 4.2.6.8 and 6.1.1.4'
N 0.0061 0.0033 12.2126 0.0057 3.1322 9.8933 2.0125 28.9975 1.1663 0.5826 -11.5290 'International Tables Vol C 4.2.6.8 and 6.1.1.4'
O 0.0106 0.0060 3.0485 13.2771 2.2868 5.7011 1.5463 0.3239 0.8670 32.9089 0.2508 'International Tables Vol C 4.2.6.8 and 6.1.1.4'
P 0.1023 0.0942 6.4345 1.9067 4.1791 27.1570 1.7800 0.5260 1.4908 68.1645 1.1149 'International Tables Vol C 4.2.6.8 and 6.1.1.4'
F 0.0171 0.0103 3.5392 10.2825 2.6412 4.2944 1.5170 0.2615 1.0243 26.1476 0.2776 'International Tables Vol C 4.2.6.8 and 6.1.1.4'

loop_
_geom_angle_atom_site_label_1
_geom_angle_site_symmetry_1
_geom_angle_atom_site_label_2
_geom_angle_atom_site_label_3
_geom_angle
_geom_angle_publ_flag
F2 . P1 F3 89.36(8) yes
F2 . P1 F4 88.95(9) yes
F3 . P1 F4 89.28(10) yes
F2 . P1 F5 89.78(10) yes
F3 . P1 F5 88.15(10) yes
F4 . P1 F5 177.14(11) yes
F2 . P1 F6 89.44(9) yes
F3 . P1 F6 178.61(10) yes
F4 . P1 F6 91.40(11) yes
F5 . P1 F6 91.14(11) yes
F2 . P1 F7 179.49(10) yes
F3 . P1 F7 90.45(10) yes
F4 . P1 F7 90.58(10) yes
F5 . P1 F7 90.69(11) yes
F6 . P1 F7 90.75(10) yes
F9 . P8 F10 89.40(10) yes
F9 . P8 F11 90.56(11) yes
F10 . P8 F11 179.48(14) yes
F9 . P8 F12 177.92(13) yes
F10 . P8 F12 88.88(11) yes
F11 . P8 F12 91.18(12) yes
F9 . P8 F13 89.44(13) yes
F10 . P8 F13 88.26(15) yes
F11 . P8 F13 92.25(15) yes
F12 . P8 F13 89.35(17) yes
F9 . P8 F14 90.07(16) yes
F10 . P8 F14 88.83(14) yes
F11 . P8 F14 90.66(14) yes
F12 . P8 F14 91.0(2) yes
F13 . P8 F14 177.05(16) yes
C34 2_656 N15 C16 126.67(19) yes
C34 2_656 N15 C19 125.29(19) yes
C16 . N15 C19 108.03(19) yes
N15 . C16 C17 107.0(2) yes
N15 . C16 H161 124.9 no
C17 . C16 H161 128.1 no
C16 . C17 N18 107.5(2) yes
C16 . C17 H171 128.0 no
N18 . C17 H171 124.5 no
C17 . N18 C19 108.34(19) yes
C17 . N18 C20 127.1(2) yes
C19 . N18 C20 124.5(2) yes
N15 . C19 N18 109.2(2) yes
N15 . C19 H191 125.7 no
N18 . C19 H191 125.1 no
N18 . C20 C21 110.98(18) yes
N18 . C20 H201 107.7 no
C21 . C20 H201 110.3 no
N18 . C20 H202 107.7 no
C21 . C20 H202 110.6 no
H201 . C20 H202 109.6 no
C20 . C21 C22 120.6(2) yes
C20 . C21 C26 119.8(2) yes
C22 . C21 C26 119.6(2) yes
C21 . C22 C23 120.1(2) yes
C21 . C22 H221 118.9 no
C23 . C22 H221 121.0 no
C22 . C23 C24 120.7(2) yes
C22 . C23 H231 119.8 no
C24 . C23 H231 119.5 no
C23 . C24 C25 119.0(2) yes
C23 . C24 C27 120.7(2) yes
C25 . C24 C27 120.2(2) yes
C24 . C25 C26 120.5(2) yes
C24 . C25 H251 119.2 no
C26 . C25 H251 120.2 no
C25 . C26 C21 120.0(2) yes
C25 . C26 H261 119.7 no
C21 . C26 H261 120.3 no
C24 . C27 N28 111.15(18) yes
C24 . C27 H271 110.2 no
N28 . C27 H271 107.7 no
C24 . C27 H272 110.6 no
N28 . C27 H272 107.9 no
H271 . C27 H272 109.3 no
C27 . N28 C29 124.8(2) yes
C27 . N28 C38 126.8(2) yes
C29 . N28 C38 108.4(2) yes
N28 . C29 N30 109.1(2) yes
N28 . C29 H291 125.7 no
N30 . C29 H291 125.2 no
C29 . N30 C31 125.1(2) yes
C29 . N30 C37 107.9(2) yes
C31 . N30 C37 127.04(19) yes
N30 . C31 C32 119.5(2) yes
N30 . C31 C36 119.6(2) yes
C32 . C31 C36 120.9(2) yes
C31 . C32 C33 119.4(2) yes
C31 . C32 H321 120.4 no
C33 . C32 H321 120.2 no
C32 . C33 C34 120.0(2) yes
C32 . C33 H331 120.3 no
C34 . C33 H331 119.7 no
N15 2_656 C34 C33 119.8(2) yes
N15 2_656 C34 C35 119.45(19) yes
C33 . C34 C35 120.7(2) yes
C34 . C35 C36 119.5(2) yes
C34 . C35 H351 119.9 no
C36 . C35 H351 120.6 no
C35 . C36 C31 119.3(2) yes
C35 . C36 H361 120.8 no
C31 . C36 H361 119.8 no
N30 . C37 C38 107.2(2) yes
N30 . C37 H371 125.8 no
C38 . C37 H371 127.0 no
N28 . C38 C37 107.4(2) yes
N28 . C38 H381 124.5 no
C37 . C38 H381 128.1 no
N390 . C400 C410 178.5(10) yes
C400 . C410 H4101 112.0 no
C400 . C410 H4102 105.7 no
H4101 . C410 H4102 110.7 no
C400 . C410 H4103 111.7 no
H4101 . C410 H4103 108.5 no
H4102 . C410 H4103 108.2 no
N391 . C401 C411 179.1(14) yes
C401 . C411 H4111 107.2 no
C401 . C411 H4112 108.5 no
H4111 . C411 H4112 108.2 no
C401 . C411 H4113 112.3 no
H4111 . C411 H4113 108.2 no
H4112 . C411 H4113 112.4 no

loop_
_geom_bond_atom_site_label_1
_geom_bond_atom_site_label_2
_geom_bond_site_symmetry_2
_geom_bond_distance
_geom_bond_publ_flag
P1 F2 . 1.6077(15) yes
P1 F3 . 1.6092(16) yes
P1 F4 . 1.5876(16) yes
P1 F5 . 1.5937(17) yes
P1 F6 . 1.5885(17) yes
P1 F7 . 1.5841(16) yes
P8 F9 . 1.5880(18) yes
P8 F10 . 1.6064(19) yes
P8 F11 . 1.5815(19) yes
P8 F12 . 1.577(2) yes
P8 F13 . 1.569(2) yes
P8 F14 . 1.573(3) yes
N15 C34 2_656 1.434(3) yes
N15 C16 . 1.382(3) yes
N15 C19 . 1.336(3) yes
C16 C17 . 1.350(3) yes
C16 H161 . 0.932 no
C17 N18 . 1.377(3) yes
C17 H171 . 0.929 no
N18 C19 . 1.324(3) yes
N18 C20 . 1.480(3) yes
C19 H191 . 0.934 no
C20 C21 . 1.508(3) yes
C20 H201 . 0.976 no
C20 H202 . 0.964 no
C21 C22 . 1.388(3) yes
C21 C26 . 1.384(3) yes
C22 C23 . 1.384(4) yes
C22 H221 . 0.937 no
C23 C24 . 1.387(4) yes
C23 H231 . 0.928 no
C24 C25 . 1.386(4) yes
C24 C27 . 1.508(3) yes
C25 C26 . 1.392(4) yes
C25 H251 . 0.929 no
C26 H261 . 0.942 no
C27 N28 . 1.480(3) yes
C27 H271 . 0.977 no
C27 H272 . 0.963 no
N28 C29 . 1.327(3) yes
N28 C38 . 1.373(3) yes
C29 N30 . 1.334(3) yes
C29 H291 . 0.936 no
N30 C31 . 1.428(3) yes
N30 C37 . 1.383(3) yes
C31 C32 . 1.385(3) yes
C31 C36 . 1.384(3) yes
C32 C33 . 1.381(3) yes
C32 H321 . 0.930 no
C33 C34 . 1.378(3) yes
C33 H331 . 0.926 no
C34 C35 . 1.386(3) yes
C35 C36 . 1.390(3) yes
C35 H351 . 0.934 no
C36 H361 . 0.943 no
C37 C38 . 1.349(3) yes
C37 H371 . 0.920 no
C38 H381 . 0.937 no
N390 C400 . 1.122(7) yes
C400 C410 . 1.432(7) yes
C410 H4101 . 0.939 no
C410 H4102 . 0.991 no
C410 H4103 . 0.995 no
N391 C401 . 1.093(7) yes
C401 C411 . 1.374(7) yes
C411 H4111 . 1.015 no
C411 H4112 . 0.975 no
C411 H4113 . 0.934 no

loop_
_geom_hbond_atom_site_label_D
_geom_hbond_atom_site_label_H
_geom_hbond_atom_site_label_A
_geom_hbond_site_symmetry_A
_geom_hbond_angle_DHA
_geom_hbond_distance_DH
_geom_hbond_distance_HA
_geom_hbond_distance_DA
_geom_hbond_publ_flag
C23 H231 N391 1_445 147 0.93 2.51 3.326(4) yes
C27 H272 N391 1_445 130 0.96 2.55 3.259(4) yes
C29 H291 N390 1_445 145 0.94 2.39 3.198(4) yes
C29 H291 N391 1_445 122 0.94 2.37 2.979(4) yes
